data_7719362
loop_
_publ_author_name
'Brehm, Philipp C.'
'Schnakenburg, Gregor'
'Frontera, Antonio'
'Bill, Eckhard'
'Schiemann, Olav'
'Streubel, Rainer'

_publ_section_title
;
 Unexpected bonding ambiguity of the open/closed-shell R<sub>2</sub>PO
 ligand family: the case of phosphinoyl <i>vs.</i> phosphoryl if bound to
 transition metals in their low oxidation state.
;
_journal_issue 32
_journal_name_full 'Dalton transactions (Cambridge, England : 2003)'
_journal_page_first 12349
_journal_page_last 12357
_journal_paper_doi 10.1039/d5dt01459j
_journal_volume 54
_journal_year 2025
_chemical_formula_moiety 'C17 H28 Fe N3 O5 P'
_chemical_formula_sum 'C17 H28 Fe N3 O5 P'
_chemical_formula_weight 441.24
_chemical_name_systematic PB-142
_space_group_crystal_system triclinic
_space_group_IT_number 2
_space_group_name_Hall '-P 1'
_space_group_name_H-M_alt 'P -1'
_atom_sites_solution_hydrogens geom
_atom_sites_solution_primary dual
_audit_creation_date 2019-12-16
_audit_creation_method
;
Olex2 1.2
(compiled 2018.04.18 svn.r3501 for OlexSys, GUI svn.r5488)
;
_audit_update_record
;
2025-01-13 deposited with the CCDC.	2025-07-15 downloaded from the CCDC.
;
_cell_angle_alpha 71.066(6)
_cell_angle_beta 81.708(6)
_cell_angle_gamma 84.096(6)
_cell_formula_units_Z 2
_cell_length_a 8.9054(7)
_cell_length_b 9.8984(8)
_cell_length_c 12.7846(10)
_cell_measurement_reflns_used 5429
_cell_measurement_temperature 123
_cell_measurement_theta_max 29.53
_cell_measurement_theta_min 2.59
_cell_volume 1052.94(15)
_computing_molecular_graphics 'Olex2 (Dolomanov et al., 2009)'
_computing_publication_material 'Olex2 (Dolomanov et al., 2009)'
_computing_structure_refinement 'ShelXL (Sheldrick, 2015)'
_computing_structure_solution 'XT (Sheldrick, 2015)'
_diffrn_ambient_temperature 123
_diffrn_measured_fraction_theta_full 0.975
_diffrn_measured_fraction_theta_max 0.976
_diffrn_measurement_device_type 'STOE IPDS-2T'
_diffrn_radiation_type MoK\a
_diffrn_radiation_wavelength 0.71073
_diffrn_reflns_av_R_equivalents 0.0460
_diffrn_reflns_av_unetI/netI 0.0616
_diffrn_reflns_Laue_measured_fraction_full 0.975
_diffrn_reflns_Laue_measured_fraction_max 0.976
_diffrn_reflns_limit_h_max 10
_diffrn_reflns_limit_h_min -9
_diffrn_reflns_limit_k_max 11
_diffrn_reflns_limit_k_min -10
_diffrn_reflns_limit_l_max 15
_diffrn_reflns_limit_l_min -15
_diffrn_reflns_number 10956
_diffrn_reflns_point_group_measured_fraction_full 0.975
_diffrn_reflns_point_group_measured_fraction_max 0.976
_diffrn_reflns_theta_full 25.242
_diffrn_reflns_theta_max 25.248
_diffrn_reflns_theta_min 2.704
_exptl_absorpt_coefficient_mu 0.823
_exptl_absorpt_correction_T_max 0.8309
_exptl_absorpt_correction_T_min 0.5415
_exptl_absorpt_correction_type empirical
_exptl_crystal_colour 'clear light brown'
_exptl_crystal_colour_lustre clear
_exptl_crystal_colour_modifier light
_exptl_crystal_colour_primary brown
_exptl_crystal_density_diffrn 1.392
_exptl_crystal_description plate
_exptl_crystal_F_000 464
_exptl_crystal_size_max 0.15
_exptl_crystal_size_mid 0.1
_exptl_crystal_size_min 0.03
_refine_diff_density_max 0.500
_refine_diff_density_min -0.473
_refine_diff_density_rms 0.072
_refine_ls_extinction_method none
_refine_ls_goodness_of_fit_ref 0.947
_refine_ls_hydrogen_treatment constr
_refine_ls_matrix_type full
_refine_ls_number_parameters 251
_refine_ls_number_reflns 10956
_refine_ls_number_restraints 0
_refine_ls_restrained_S_all 0.947
_refine_ls_R_factor_all 0.0726
_refine_ls_R_factor_gt 0.0481
_refine_ls_shift/su_max 0.000
_refine_ls_shift/su_mean 0.000
_refine_ls_structure_factor_coef Fsqd
_refine_ls_weighting_details
;
 w=1/[\s^2^(Fo^2^)+(0.0654P)^2^]
 where P=(Fo^2^+2Fc^2^)/3
;
_refine_ls_weighting_scheme calc
_refine_ls_wR_factor_gt 0.1067
_refine_ls_wR_factor_ref 0.1139
_reflns_Friedel_coverage 0.000
_reflns_number_gt 7899
_reflns_number_total 10956
_reflns_threshold_expression 'I > 2\s(I)'
_cod_data_source_file d5dt01459j3.cif
_cod_data_source_block 2b
_cod_database_code 7719362
_shelxl_version_number 2013-2
_shelx_space_group_comment
;
The symmetry employed for this shelxl refinement is uniquely defined
by the following loop, which should always be used as a source of
symmetry information in preference to the above space-group names.
They are only intended as comments.
;
_shelx_estimated_absorpt_t_max 0.976
_shelx_estimated_absorpt_t_min 0.886
_olex2_refinement_description
;
1. Twinned data refinement
 Scales: 0.5822(10)
 0.4178(10)
2. Fixed Uiso
 At 1.2 times of:
  All C(H,H) groups
 At 1.5 times of:
  All C(H,H,H) groups
3.a Secondary CH2 refined with riding coordinates:
 C1(H1A,H1B), C2(H2A,H2B), C6(H6A,H6B), C7(H7A,H7B), C8(H8A,H8B)
3.b Idealised Me refined as rotating group:
 C3(H3A,H3B,H3C), C4(H4A,H4B,H4C), C10(H10A,H10B,H10C), C11(H11A,H11B,H11C),
 C12(H12A,H12B,H12C), C13(H13A,H13B,H13C)
;
_olex2_submission_special_instructions 'No special instructions were received'

loop_
_space_group_symop_operation_xyz
'x, y, z'
'-x, -y, -z'

loop_
_atom_site_label
_atom_site_type_symbol
_atom_site_fract_x
_atom_site_fract_y
_atom_site_fract_z
_atom_site_U_iso_or_equiv
_atom_site_adp_type
_atom_site_occupancy
_atom_site_site_symmetry_order
_atom_site_calc_flag
_atom_site_refinement_flags_posn
_atom_site_refinement_flags_adp
_atom_site_refinement_flags_occupancy
_atom_site_disorder_assembly
_atom_site_disorder_group
Fe Fe 0.42827(7) 0.19235(6) 0.27718(5) 0.02532(18) Uani 1 1 d . . . . .
P P 0.23952(11) 0.33014(10) 0.32727(8) 0.0183(2) Uani 1 1 d . . . . .
O1 O 0.2613(3) 0.4827(3) 0.2288(2) 0.0209(6) Uani 1 1 d . . . . .
O2 O 0.6759(4) -0.0015(4) 0.2226(3) 0.0632(12) Uani 1 1 d . . . . .
O3 O 0.3082(4) 0.2581(4) 0.0623(3) 0.0494(10) Uani 1 1 d . . . . .
O4 O 0.6465(4) 0.3887(4) 0.2873(4) 0.0627(12) Uani 1 1 d . . . . .
O5 O 0.3086(4) -0.0328(3) 0.4760(3) 0.0405(8) Uani 1 1 d . . . . .
N1 N 0.2215(4) 0.3583(3) 0.4510(2) 0.0233(7) Uani 1 1 d . . . . .
N2 N 0.0672(4) 0.2721(3) 0.3486(2) 0.0206(7) Uani 1 1 d . . . . .
N3 N 0.1686(4) 0.6159(3) 0.2312(2) 0.0184(6) Uani 1 1 d . . . . .
C1 C 0.0819(5) 0.3033(4) 0.5214(3) 0.0270(9) Uani 1 1 d . . . . .
H1A H 0.0406 0.3659 0.5668 0.032 Uiso 1 1 calc R . . . .
H1B H 0.1021 0.2054 0.5720 0.032 Uiso 1 1 calc R . . . .
C2 C -0.0287(5) 0.3024(4) 0.4422(3) 0.0243(9) Uani 1 1 d . . . . .
H2A H -0.1020 0.2273 0.4781 0.029 Uiso 1 1 calc R . . . .
H2B H -0.0857 0.3963 0.4174 0.029 Uiso 1 1 calc R . . . .
C3 C 0.3500(5) 0.3401(5) 0.5152(3) 0.0318(10) Uani 1 1 d . . . . .
H3A H 0.3645 0.2392 0.5592 0.048 Uiso 1 1 calc GR . . . .
H3B H 0.3292 0.3985 0.5652 0.048 Uiso 1 1 calc GR . . . .
H3C H 0.4423 0.3704 0.4642 0.048 Uiso 1 1 calc GR . . . .
C4 C 0.0069(5) 0.1873(4) 0.2922(3) 0.0247(9) Uani 1 1 d . . . . .
H4A H -0.0809 0.2400 0.2561 0.037 Uiso 1 1 calc GR . . . .
H4B H -0.0247 0.0965 0.3466 0.037 Uiso 1 1 calc GR . . . .
H4C H 0.0856 0.1682 0.2359 0.037 Uiso 1 1 calc GR . . . .
C5 C 0.0761(5) 0.6560(4) 0.1341(3) 0.0260(9) Uani 1 1 d . . . . .
C6 C -0.0115(5) 0.7973(4) 0.1346(3) 0.0305(10) Uani 1 1 d . . . . .
H6A H -0.0725 0.8300 0.0711 0.037 Uiso 1 1 calc R . . . .
H6B H -0.0829 0.7804 0.2039 0.037 Uiso 1 1 calc R . . . .
C7 C 0.0893(5) 0.9143(4) 0.1269(3) 0.0296(10) Uani 1 1 d . . . . .
H7A H 0.0262 1.0010 0.1316 0.035 Uiso 1 1 calc R . . . .
H7B H 0.1547 0.9391 0.0547 0.035 Uiso 1 1 calc R . . . .
C8 C 0.1874(5) 0.8629(4) 0.2219(3) 0.0251(9) Uani 1 1 d . . . . .
H8A H 0.1212 0.8501 0.2932 0.030 Uiso 1 1 calc R . . . .
H8B H 0.2580 0.9376 0.2138 0.030 Uiso 1 1 calc R . . . .
C9 C 0.2802(5) 0.7219(4) 0.2269(3) 0.0226(8) Uani 1 1 d . . . . .
C10 C -0.0389(6) 0.5429(5) 0.1586(4) 0.0418(13) Uani 1 1 d . . . . .
H10A H -0.1164 0.5779 0.1073 0.063 Uiso 1 1 calc GR . . . .
H10B H -0.0873 0.5232 0.2354 0.063 Uiso 1 1 calc GR . . . .
H10C H 0.0131 0.4549 0.1487 0.063 Uiso 1 1 calc GR . . . .
C11 C 0.1662(7) 0.6669(5) 0.0199(3) 0.0441(13) Uani 1 1 d . . . . .
H11A H 0.2188 0.7562 -0.0082 0.066 Uiso 1 1 calc GR . . . .
H11B H 0.0963 0.6659 -0.0324 0.066 Uiso 1 1 calc GR . . . .
H11C H 0.2410 0.5854 0.0276 0.066 Uiso 1 1 calc GR . . . .
C12 C 0.3482(5) 0.6700(4) 0.3373(3) 0.0283(9) Uani 1 1 d . . . . .
H12A H 0.2671 0.6390 0.3988 0.042 Uiso 1 1 calc GR . . . .
H12B H 0.3990 0.7482 0.3463 0.042 Uiso 1 1 calc GR . . . .
H12C H 0.4223 0.5895 0.3376 0.042 Uiso 1 1 calc GR . . . .
C13 C 0.4133(5) 0.7436(5) 0.1332(4) 0.0364(11) Uani 1 1 d . . . . .
H13A H 0.4462 0.6519 0.1209 0.055 Uiso 1 1 calc GR . . . .
H13B H 0.4980 0.7809 0.1544 0.055 Uiso 1 1 calc GR . . . .
H13C H 0.3804 0.8119 0.0646 0.055 Uiso 1 1 calc GR . . . .
C14 C 0.5783(6) 0.0737(5) 0.2432(4) 0.0408(12) Uani 1 1 d . . . . .
C15 C 0.3553(5) 0.2325(5) 0.1458(4) 0.0353(11) Uani 1 1 d . . . . .
C16 C 0.5603(5) 0.3126(5) 0.2833(4) 0.0409(12) Uani 1 1 d . . . . .
C17 C 0.3558(5) 0.0547(4) 0.3987(3) 0.0276(9) Uani 1 1 d . . . . .

loop_
_atom_site_aniso_label
_atom_site_aniso_U_11
_atom_site_aniso_U_22
_atom_site_aniso_U_33
_atom_site_aniso_U_23
_atom_site_aniso_U_13
_atom_site_aniso_U_12
Fe 0.0176(3) 0.0172(3) 0.0373(3) -0.0051(2) -0.0006(2) 0.0009(2)
P 0.0170(5) 0.0153(5) 0.0223(5) -0.0044(4) -0.0041(4) -0.0018(4)
O1 0.0252(16) 0.0146(12) 0.0220(13) -0.0052(10) -0.0021(11) -0.0010(11)
O2 0.043(2) 0.036(2) 0.095(3) -0.0146(19) 0.014(2) 0.0169(18)
O3 0.054(3) 0.063(2) 0.0267(17) -0.0130(15) -0.0019(15) 0.0083(19)
O4 0.024(2) 0.046(2) 0.123(4) -0.034(2) -0.001(2) -0.0110(17)
O5 0.040(2) 0.0275(16) 0.0448(18) 0.0022(14) -0.0046(14) -0.0056(14)
N1 0.0219(19) 0.0240(17) 0.0241(16) -0.0032(13) -0.0080(13) -0.0080(14)
N2 0.0197(18) 0.0214(16) 0.0236(16) -0.0097(13) -0.0035(13) -0.0040(13)
N3 0.0196(18) 0.0147(14) 0.0214(15) -0.0059(12) -0.0057(12) 0.0015(12)
C1 0.030(3) 0.027(2) 0.0247(19) -0.0078(16) -0.0006(16) -0.0075(18)
C2 0.021(2) 0.026(2) 0.029(2) -0.0128(16) 0.0003(16) -0.0043(16)
C3 0.034(3) 0.032(2) 0.030(2) -0.0053(18) -0.0136(18) -0.0070(19)
C4 0.023(2) 0.023(2) 0.033(2) -0.0142(16) -0.0022(17) -0.0038(16)
C5 0.037(3) 0.0194(19) 0.0224(19) -0.0025(15) -0.0145(17) -0.0020(17)
C6 0.039(3) 0.022(2) 0.030(2) -0.0031(16) -0.0171(19) 0.0016(18)
C7 0.041(3) 0.0181(19) 0.029(2) -0.0058(16) -0.0089(18) 0.0016(18)
C8 0.033(3) 0.0160(18) 0.027(2) -0.0073(15) -0.0041(17) -0.0037(16)
C9 0.025(2) 0.0179(18) 0.0257(19) -0.0069(15) -0.0022(16) -0.0049(16)
C10 0.052(3) 0.026(2) 0.050(3) -0.0025(19) -0.035(2) -0.007(2)
C11 0.082(4) 0.030(2) 0.022(2) -0.0080(17) -0.015(2) 0.003(2)
C12 0.029(2) 0.023(2) 0.038(2) -0.0113(17) -0.0109(18) -0.0048(17)
C13 0.031(3) 0.028(2) 0.044(3) -0.0063(19) 0.007(2) -0.0055(19)
C14 0.034(3) 0.027(2) 0.052(3) -0.005(2) 0.006(2) 0.001(2)
C15 0.029(3) 0.030(2) 0.043(3) -0.0129(19) 0.008(2) 0.0028(19)
C16 0.024(3) 0.028(2) 0.068(3) -0.013(2) -0.002(2) 0.000(2)
C17 0.020(2) 0.021(2) 0.040(2) -0.0073(18) -0.0073(17) 0.0056(16)

loop_
_atom_type_symbol
_atom_type_description
_atom_type_scat_dispersion_real
_atom_type_scat_dispersion_imag
_atom_type_scat_source
C C 0.0033 0.0016 'International Tables Vol C Tables 4.2.6.8 and 6.1.1.4'
H H 0.0000 0.0000 'International Tables Vol C Tables 4.2.6.8 and 6.1.1.4'
Fe Fe 0.3463 0.8444 'International Tables Vol C Tables 4.2.6.8 and 6.1.1.4'
N N 0.0061 0.0033 'International Tables Vol C Tables 4.2.6.8 and 6.1.1.4'
O O 0.0106 0.0060 'International Tables Vol C Tables 4.2.6.8 and 6.1.1.4'
P P 0.1023 0.0942 'International Tables Vol C Tables 4.2.6.8 and 6.1.1.4'

loop_
_geom_angle_atom_site_label_1
_geom_angle_atom_site_label_2
_geom_angle_atom_site_label_3
_geom_angle
_geom_angle_site_symmetry_1
_geom_angle_site_symmetry_3
_geom_angle_publ_flag
C14 Fe P 177.06(15) . . ?
C14 Fe C15 93.0(2) . . ?
C14 Fe C17 91.92(19) . . ?
C15 Fe P 88.78(14) . . ?
C16 Fe P 89.60(16) . . ?
C16 Fe C14 91.7(2) . . ?
C16 Fe C15 115.6(2) . . ?
C16 Fe C17 121.8(2) . . ?
C17 Fe P 85.14(13) . . ?
C17 Fe C15 122.2(2) . . ?
O1 P Fe 102.40(10) . . ?
O1 P N1 108.89(15) . . ?
O1 P N2 114.27(14) . . ?
N1 P Fe 121.83(12) . . ?
N2 P Fe 116.91(12) . . ?
N2 P N1 92.96(16) . . ?
N3 O1 P 122.9(2) . . ?
C1 N1 P 112.6(3) . . ?
C3 N1 P 122.6(3) . . ?
C3 N1 C1 112.5(3) . . ?
C2 N2 P 113.8(2) . . ?
C4 N2 P 127.9(3) . . ?
C4 N2 C2 118.0(3) . . ?
O1 N3 C5 106.4(3) . . ?
O1 N3 C9 105.7(3) . . ?
C9 N3 C5 115.7(3) . . ?
N1 C1 H1A 110.6 . . ?
N1 C1 H1B 110.6 . . ?
N1 C1 C2 105.8(3) . . ?
H1A C1 H1B 108.7 . . ?
C2 C1 H1A 110.6 . . ?
C2 C1 H1B 110.6 . . ?
N2 C2 C1 104.4(3) . . ?
N2 C2 H2A 110.9 . . ?
N2 C2 H2B 110.9 . . ?
C1 C2 H2A 110.9 . . ?
C1 C2 H2B 110.9 . . ?
H2A C2 H2B 108.9 . . ?
N1 C3 H3A 109.5 . . ?
N1 C3 H3B 109.5 . . ?
N1 C3 H3C 109.5 . . ?
H3A C3 H3B 109.5 . . ?
H3A C3 H3C 109.5 . . ?
H3B C3 H3C 109.5 . . ?
N2 C4 H4A 109.5 . . ?
N2 C4 H4B 109.5 . . ?
N2 C4 H4C 109.5 . . ?
H4A C4 H4B 109.5 . . ?
H4A C4 H4C 109.5 . . ?
H4B C4 H4C 109.5 . . ?
N3 C5 C6 105.4(3) . . ?
N3 C5 C10 107.8(3) . . ?
N3 C5 C11 115.9(4) . . ?
C6 C5 C11 111.8(3) . . ?
C10 C5 C6 108.0(4) . . ?
C10 C5 C11 107.7(4) . . ?
C5 C6 H6A 108.8 . . ?
C5 C6 H6B 108.8 . . ?
H6A C6 H6B 107.7 . . ?
C7 C6 C5 113.6(4) . . ?
C7 C6 H6A 108.8 . . ?
C7 C6 H6B 108.8 . . ?
C6 C7 H7A 109.9 . . ?
C6 C7 H7B 109.9 . . ?
C6 C7 C8 109.1(3) . . ?
H7A C7 H7B 108.3 . . ?
C8 C7 H7A 109.9 . . ?
C8 C7 H7B 109.9 . . ?
C7 C8 H8A 108.8 . . ?
C7 C8 H8B 108.8 . . ?
C7 C8 C9 113.6(3) . . ?
H8A C8 H8B 107.7 . . ?
C9 C8 H8A 108.8 . . ?
C9 C8 H8B 108.8 . . ?
N3 C9 C8 106.4(3) . . ?
N3 C9 C12 107.4(3) . . ?
N3 C9 C13 116.4(3) . . ?
C8 C9 C13 111.6(3) . . ?
C12 C9 C8 107.4(3) . . ?
C12 C9 C13 107.3(4) . . ?
C5 C10 H10A 109.5 . . ?
C5 C10 H10B 109.5 . . ?
C5 C10 H10C 109.5 . . ?
H10A C10 H10B 109.5 . . ?
H10A C10 H10C 109.5 . . ?
H10B C10 H10C 109.5 . . ?
C5 C11 H11A 109.5 . . ?
C5 C11 H11B 109.5 . . ?
C5 C11 H11C 109.5 . . ?
H11A C11 H11B 109.5 . . ?
H11A C11 H11C 109.5 . . ?
H11B C11 H11C 109.5 . . ?
C9 C12 H12A 109.5 . . ?
C9 C12 H12B 109.5 . . ?
C9 C12 H12C 109.5 . . ?
H12A C12 H12B 109.5 . . ?
H12A C12 H12C 109.5 . . ?
H12B C12 H12C 109.5 . . ?
C9 C13 H13A 109.5 . . ?
C9 C13 H13B 109.5 . . ?
C9 C13 H13C 109.5 . . ?
H13A C13 H13B 109.5 . . ?
H13A C13 H13C 109.5 . . ?
H13B C13 H13C 109.5 . . ?
O2 C14 Fe 178.7(5) . . ?
O3 C15 Fe 179.7(4) . . ?
O4 C16 Fe 179.2(4) . . ?
O5 C17 Fe 179.6(4) . . ?

loop_
_geom_bond_atom_site_label_1
_geom_bond_atom_site_label_2
_geom_bond_distance
_geom_bond_site_symmetry_2
_geom_bond_publ_flag
Fe P 2.2092(12) . ?
Fe C14 1.787(5) . ?
Fe C15 1.797(5) . ?
Fe C16 1.783(5) . ?
Fe C17 1.790(4) . ?
P O1 1.631(2) . ?
P N1 1.676(3) . ?
P N2 1.649(3) . ?
O1 N3 1.489(4) . ?
O2 C14 1.143(6) . ?
O3 C15 1.145(5) . ?
O4 C16 1.147(6) . ?
O5 C17 1.141(5) . ?
N1 C1 1.467(5) . ?
N1 C3 1.466(5) . ?
N2 C2 1.462(5) . ?
N2 C4 1.453(5) . ?
N3 C5 1.512(4) . ?
N3 C9 1.502(5) . ?
C1 H1A 0.9900 . ?
C1 H1B 0.9900 . ?
C1 C2 1.513(5) . ?
C2 H2A 0.9900 . ?
C2 H2B 0.9900 . ?
C3 H3A 0.9800 . ?
C3 H3B 0.9800 . ?
C3 H3C 0.9800 . ?
C4 H4A 0.9800 . ?
C4 H4B 0.9800 . ?
C4 H4C 0.9800 . ?
C5 C6 1.532(6) . ?
C5 C10 1.521(6) . ?
C5 C11 1.538(6) . ?
C6 H6A 0.9900 . ?
C6 H6B 0.9900 . ?
C6 C7 1.507(6) . ?
C7 H7A 0.9900 . ?
C7 H7B 0.9900 . ?
C7 C8 1.520(5) . ?
C8 H8A 0.9900 . ?
C8 H8B 0.9900 . ?
C8 C9 1.534(5) . ?
C9 C12 1.528(5) . ?
C9 C13 1.537(6) . ?
C10 H10A 0.9800 . ?
C10 H10B 0.9800 . ?
C10 H10C 0.9800 . ?
C11 H11A 0.9800 . ?
C11 H11B 0.9800 . ?
C11 H11C 0.9800 . ?
C12 H12A 0.9800 . ?
C12 H12B 0.9800 . ?
C12 H12C 0.9800 . ?
C13 H13A 0.9800 . ?
C13 H13B 0.9800 . ?
C13 H13C 0.9800 . ?

loop_
_twin_individual_id
_twin_individual_mass_fraction_refined
1 0.5822(10)
2 0.4178(10)
